data_7041568
loop_
_publ_author_name
'Dong, Yu-Wei'
'Fan, Rui-Qing'
'Chen, Wei'
'Zhang, Hui-Jie'
'Song, Yang'
'Du, Xi'
'Wang, Ping'
'Wei, Li-Guo'
'Yang, Yu-Lin'

_publ_section_title
;
 Different conjugated system Zn(ii) Schiff base complexes: supramolecular
 structure, luminescent properties, and applications in the PMMA-doped
 hybrid materials.
;
_journal_issue 4
_journal_name_full 'Dalton transactions (Cambridge, England : 2003)'
_journal_page_first 1266
_journal_page_last 1276
_journal_paper_doi 10.1039/c6dt04159k
_journal_volume 46
_journal_year 2017
_chemical_formula_sum 'C24 H18 Cl4 N6 O4 Zn2'
_chemical_formula_weight 726.98
_chemical_name_systematic
; 
 ? 
;
_space_group_IT_number 14
_symmetry_cell_setting monoclinic
_symmetry_space_group_name_Hall '-P 2ybc'
_symmetry_space_group_name_H-M 'P 1 21/c 1'
_atom_sites_solution_hydrogens geom
_atom_sites_solution_primary direct
_atom_sites_solution_secondary difmap
_audit_creation_method SHELXL-97
_audit_update_record
;
2016-10-10 deposited with the CCDC.
2016-12-23 downloaded from the CCDC.
;
_cell_angle_alpha 90.00
_cell_angle_beta 98.51(3)
_cell_angle_gamma 90.00
_cell_formula_units_Z 2
_cell_length_a 9.4010(19)
_cell_length_b 7.4090(15)
_cell_length_c 20.197(4)
_cell_measurement_reflns_used 13145
_cell_measurement_temperature 293(2)
_cell_measurement_theta_max 27.45
_cell_measurement_theta_min 3.21
_cell_volume 1391.3(5)
_computing_cell_refinement 'Bruker SMART'
_computing_data_collection 'Bruker SMART'
_computing_data_reduction 'Bruker SAINT'
_computing_molecular_graphics SHELXP-97
_computing_publication_material SHELXTL
_computing_structure_refinement 'SHELXL-97 (Sheldrick, 1997)'
_computing_structure_solution 'SHELXS-97 (Sheldrick, 1997)'
_diffrn_ambient_temperature 293(2)
_diffrn_measured_fraction_theta_full 0.996
_diffrn_measured_fraction_theta_max 0.996
_diffrn_measurement_device_type 'Bruker Smart APEX CCD area detector'
_diffrn_measurement_method 'phi and omega scans'
_diffrn_radiation_monochromator graphite
_diffrn_radiation_source 'fine-focus sealed tube'
_diffrn_radiation_type MoK\a
_diffrn_radiation_wavelength 0.71073
_diffrn_reflns_av_R_equivalents 0.0355
_diffrn_reflns_av_sigmaI/netI 0.0300
_diffrn_reflns_limit_h_max 12
_diffrn_reflns_limit_h_min -11
_diffrn_reflns_limit_k_max 9
_diffrn_reflns_limit_k_min -9
_diffrn_reflns_limit_l_max 26
_diffrn_reflns_limit_l_min -26
_diffrn_reflns_number 13145
_diffrn_reflns_theta_full 27.45
_diffrn_reflns_theta_max 27.45
_diffrn_reflns_theta_min 3.21
_diffrn_standards_decay_% 0
_diffrn_standards_interval_count 0
_diffrn_standards_interval_time 0
_diffrn_standards_number 0
_exptl_absorpt_coefficient_mu 2.152
_exptl_absorpt_correction_T_max 0.8136
_exptl_absorpt_correction_T_min 0.5533
_exptl_absorpt_correction_type multi-scan
_exptl_absorpt_process_details SADABS
_exptl_crystal_colour colorless
_exptl_crystal_density_diffrn 1.735
_exptl_crystal_density_method 'not measured'
_exptl_crystal_description block
_exptl_crystal_F_000 728
_exptl_crystal_size_max 0.31
_exptl_crystal_size_mid 0.26
_exptl_crystal_size_min 0.10
_refine_diff_density_max 0.319
_refine_diff_density_min -0.300
_refine_diff_density_rms 0.060
_refine_ls_extinction_method none
_refine_ls_goodness_of_fit_ref 1.017
_refine_ls_hydrogen_treatment mixed
_refine_ls_matrix_type full
_refine_ls_number_parameters 181
_refine_ls_number_reflns 3176
_refine_ls_number_restraints 0
_refine_ls_restrained_S_all 1.017
_refine_ls_R_factor_all 0.0360
_refine_ls_R_factor_gt 0.0283
_refine_ls_shift/su_max 0.001
_refine_ls_shift/su_mean 0.000
_refine_ls_structure_factor_coef Fsqd
_refine_ls_weighting_details 'calc w=1/[\s^2^(Fo^2^)+(0.0355P)^2^+0.3209P] where P=(Fo^2^+2Fc^2^)/3'
_refine_ls_weighting_scheme calc
_refine_ls_wR_factor_gt 0.0662
_refine_ls_wR_factor_ref 0.0688
_reflns_number_gt 2665
_reflns_number_total 3176
_reflns_threshold_expression >2sigma(I)
_cod_data_source_file c6dt04159k2.cif
_cod_data_source_block Zn1
_cod_depositor_comments
;
The following automatic conversions were performed:

'_symmetry_cell_setting' value 'Monoclinic' changed to 'monoclinic'
according to
/usr/data/users/saulius/crontab/automatic-downloads/rss-feeds/RSC/lib/dictionaries/cif_core.dic
dictionary named 'cif_core.dic' version 2.4.2 from 2011-04-26.

Automatic conversion script
Id: cif_fix_values 4268 2015-11-12 08:31:59Z antanas 

 Adding full bibliography for 7041564--7041568.cif.
;
_cod_original_sg_symbol_H-M 'P2(1)/c  '
_cod_database_code 7041568

loop_
_symmetry_equiv_pos_as_xyz
'x, y, z'
'-x, y+1/2, -z+1/2'
'-x, -y, -z'
'x, -y-1/2, z-1/2'

loop_
_atom_site_label
_atom_site_type_symbol
_atom_site_fract_x
_atom_site_fract_y
_atom_site_fract_z
_atom_site_U_iso_or_equiv
_atom_site_adp_type
_atom_site_occupancy
_atom_site_symmetry_multiplicity
_atom_site_calc_flag
_atom_site_refinement_flags
Zn1 Zn 0.10935(3) 0.63644(3) 0.449019(11) 0.03383(9) Uani 1 1 d .
Cl1 Cl 0.28854(6) 0.49091(7) 0.41091(3) 0.04309(14) Uani 1 1 d .
Cl2 Cl 0.08872(6) 0.60901(7) 0.56223(2) 0.04239(14) Uani 1 1 d .
O1 O 0.5454(2) 1.2714(3) 0.72052(10) 0.0703(6) Uani 1 1 d .
O2 O 0.6955(2) 1.0609(3) 0.70432(10) 0.0685(5) Uani 1 1 d .
N1 N -0.00950(17) 0.7789(2) 0.36974(8) 0.0332(4) Uani 1 1 d .
N2 N 0.19360(18) 0.9114(2) 0.46571(8) 0.0312(3) Uani 1 1 d .
N3 N 0.5822(2) 1.1437(3) 0.68909(10) 0.0498(5) Uani 1 1 d .
C1 C 0.0250(2) 0.9558(3) 0.36743(9) 0.0330(4) Uani 1 1 d .
C2 C -0.0415(3) 1.0709(3) 0.31860(11) 0.0431(5) Uani 1 1 d .
H2A H -0.0163 1.1923 0.3187 0.052 Uiso 1 1 calc R
C3 C -0.1462(3) 1.0028(4) 0.26962(11) 0.0498(6) Uani 1 1 d .
H3A H -0.1927 1.0775 0.2362 0.060 Uiso 1 1 calc R
C4 C -0.1799(3) 0.8233(4) 0.27123(11) 0.0499(6) Uani 1 1 d .
H4A H -0.2492 0.7741 0.2386 0.060 Uiso 1 1 calc R
C5 C -0.1100(2) 0.7154(3) 0.32188(11) 0.0426(5) Uani 1 1 d .
H5A H -0.1341 0.5937 0.3225 0.051 Uiso 1 1 calc R
C6 C 0.1371(2) 1.0210(3) 0.42039(10) 0.0351(4) Uani 1 1 d .
H6A H 0.1668 1.1408 0.4210 0.042 Uiso 1 1 calc R
C7 C 0.2952(2) 0.9761(3) 0.52040(9) 0.0315(4) Uani 1 1 d .
C8 C 0.3972(2) 0.8550(3) 0.55139(10) 0.0377(4) Uani 1 1 d .
H8A H 0.4008 0.7376 0.5355 0.045 Uiso 1 1 calc R
C9 C 0.4935(2) 0.9115(3) 0.60627(11) 0.0406(5) Uani 1 1 d .
H9A H 0.5629 0.8329 0.6274 0.049 Uiso 1 1 calc R
C10 C 0.4848(2) 1.0855(3) 0.62886(10) 0.0383(5) Uani 1 1 d .
C11 C 0.3858(2) 1.2077(3) 0.59842(11) 0.0423(5) Uani 1 1 d .
H11A H 0.3833 1.3252 0.6143 0.051 Uiso 1 1 calc R
C12 C 0.2904(2) 1.1519(3) 0.54379(11) 0.0380(5) Uani 1 1 d .
H12A H 0.2225 1.2323 0.5225 0.046 Uiso 1 1 calc R

loop_
_atom_site_aniso_label
_atom_site_aniso_U_11
_atom_site_aniso_U_22
_atom_site_aniso_U_33
_atom_site_aniso_U_23
_atom_site_aniso_U_13
_atom_site_aniso_U_12
Zn1 0.04073(15) 0.02875(13) 0.03197(13) 0.00344(9) 0.00525(9) 0.00501(9)
Cl1 0.0441(3) 0.0363(3) 0.0505(3) -0.0005(2) 0.0121(2) 0.0072(2)
Cl2 0.0530(3) 0.0423(3) 0.0316(2) -0.0026(2) 0.0055(2) -0.0156(2)
O1 0.0592(11) 0.0829(15) 0.0653(12) -0.0347(11) -0.0024(9) -0.0040(10)
O2 0.0472(11) 0.0805(14) 0.0697(12) -0.0062(11) -0.0187(9) 0.0055(10)
N1 0.0326(8) 0.0335(9) 0.0329(8) 0.0009(7) 0.0027(7) 0.0018(7)
N2 0.0343(9) 0.0282(8) 0.0305(8) 0.0013(6) 0.0027(7) 0.0025(6)
N3 0.0405(11) 0.0597(13) 0.0468(11) -0.0078(10) -0.0012(9) -0.0080(9)
C1 0.0360(10) 0.0332(10) 0.0300(9) 0.0032(8) 0.0050(8) 0.0046(8)
C2 0.0555(14) 0.0357(11) 0.0376(10) 0.0066(9) 0.0055(10) 0.0090(10)
C3 0.0526(14) 0.0595(16) 0.0346(10) 0.0071(10) -0.0031(10) 0.0177(12)
C4 0.0450(13) 0.0645(16) 0.0372(11) -0.0003(11) -0.0041(10) 0.0028(12)
C5 0.0429(12) 0.0432(13) 0.0401(11) -0.0009(9) 0.0002(9) -0.0043(10)
C6 0.0409(11) 0.0286(10) 0.0357(10) 0.0028(8) 0.0056(9) 0.0002(8)
C7 0.0310(10) 0.0304(10) 0.0330(9) 0.0009(8) 0.0041(8) -0.0002(8)
C8 0.0376(11) 0.0318(11) 0.0426(11) 0.0004(9) 0.0019(9) 0.0023(8)
C9 0.0318(11) 0.0433(12) 0.0443(11) 0.0034(9) -0.0021(9) 0.0059(9)
C10 0.0308(10) 0.0462(12) 0.0373(10) -0.0046(9) 0.0034(8) -0.0042(9)
C11 0.0425(12) 0.0365(11) 0.0478(12) -0.0083(10) 0.0062(10) 0.0003(9)
C12 0.0384(11) 0.0321(11) 0.0422(11) 0.0003(9) 0.0019(9) 0.0056(8)

loop_
_atom_type_symbol
_atom_type_description
_atom_type_scat_dispersion_real
_atom_type_scat_dispersion_imag
_atom_type_scat_source
C C 0.0033 0.0016 'International Tables Vol C Tables 4.2.6.8 and 6.1.1.4'
H H 0.0000 0.0000 'International Tables Vol C Tables 4.2.6.8 and 6.1.1.4'
N N 0.0061 0.0033 'International Tables Vol C Tables 4.2.6.8 and 6.1.1.4'
O O 0.0106 0.0060 'International Tables Vol C Tables 4.2.6.8 and 6.1.1.4'
Cl Cl 0.1484 0.1585 'International Tables Vol C Tables 4.2.6.8 and 6.1.1.4'
Zn Zn 0.2839 1.4301 'International Tables Vol C Tables 4.2.6.8 and 6.1.1.4'

loop_
_geom_angle_atom_site_label_1
_geom_angle_atom_site_label_2
_geom_angle_atom_site_label_3
_geom_angle
_geom_angle_site_symmetry_3
N1 Zn1 N2 77.84(6) .
N1 Zn1 Cl1 108.91(5) .
N2 Zn1 Cl1 103.18(5) .
N1 Zn1 Cl2 132.87(5) .
N2 Zn1 Cl2 90.62(4) .
Cl1 Zn1 Cl2 118.22(3) .
N1 Zn1 Cl2 89.52(5) 3_566
N2 Zn1 Cl2 154.77(5) 3_566
Cl1 Zn1 Cl2 101.55(3) 3_566
Cl2 Zn1 Cl2 82.05(3) 3_566
Zn1 Cl2 Zn1 97.95(3) 3_566
C5 N1 C1 117.70(17) .
C5 N1 Zn1 128.03(15) .
C1 N1 Zn1 114.26(12) .
C6 N2 C7 119.91(17) .
C6 N2 Zn1 112.17(14) .
C7 N2 Zn1 127.88(12) .
O1 N3 O2 124.1(2) .
O1 N3 C10 117.9(2) .
O2 N3 C10 118.0(2) .
N1 C1 C2 122.51(19) .
N1 C1 C6 116.34(17) .
C2 C1 C6 121.1(2) .
C1 C2 C3 119.0(2) .
C1 C2 H2A 120.5 .
C3 C2 H2A 120.5 .
C4 C3 C2 118.7(2) .
C4 C3 H3A 120.7 .
C2 C3 H3A 120.7 .
C3 C4 C5 119.5(2) .
C3 C4 H4A 120.3 .
C5 C4 H4A 120.3 .
N1 C5 C4 122.6(2) .
N1 C5 H5A 118.7 .
C4 C5 H5A 118.7 .
N2 C6 C1 119.34(19) .
N2 C6 H6A 120.3 .
C1 C6 H6A 120.3 .
C12 C7 C8 120.41(19) .
C12 C7 N2 121.67(17) .
C8 C7 N2 117.88(18) .
C9 C8 C7 119.3(2) .
C9 C8 H8A 120.4 .
C7 C8 H8A 120.4 .
C10 C9 C8 118.96(19) .
C10 C9 H9A 120.5 .
C8 C9 H9A 120.5 .
C9 C10 C11 122.6(2) .
C9 C10 N3 119.2(2) .
C11 C10 N3 118.2(2) .
C10 C11 C12 118.5(2) .
C10 C11 H11A 120.7 .
C12 C11 H11A 120.7 .
C11 C12 C7 120.24(19) .
C11 C12 H12A 119.9 .
C7 C12 H12A 119.9 .

loop_
_geom_bond_atom_site_label_1
_geom_bond_atom_site_label_2
_geom_bond_distance
_geom_bond_site_symmetry_2
Zn1 N1 2.0969(17) .
Zn1 N2 2.1935(17) .
Zn1 Cl1 2.2308(7) .
Zn1 Cl2 2.3320(7) .
Zn1 Cl2 2.5885(7) 3_566
Cl2 Zn1 2.5885(7) 3_566
O1 N3 1.217(3) .
O2 N3 1.228(3) .
N1 C5 1.334(3) .
N1 C1 1.352(3) .
N2 C6 1.279(2) .
N2 C7 1.432(2) .
N3 C10 1.475(3) .
C1 C2 1.381(3) .
C1 C6 1.468(3) .
C2 C3 1.383(3) .
C2 H2A 0.9300 .
C3 C4 1.369(4) .
C3 H3A 0.9300 .
C4 C5 1.385(3) .
C4 H4A 0.9300 .
C5 H5A 0.9300 .
C6 H6A 0.9300 .
C7 C12 1.388(3) .
C7 C8 1.392(3) .
C8 C9 1.388(3) .
C8 H8A 0.9300 .
C9 C10 1.374(3) .
C9 H9A 0.9300 .
C10 C11 1.376(3) .
C11 C12 1.378(3) .
C11 H11A 0.9300 .
C12 H12A 0.9300 .
